data_9009561
loop_
_publ_author_name
'Rosenberg K A'
'Rastsvetaeva R K'
'Pekov I V'
'Chukanov N V'
'Verin I A'

_publ_section_title
;
 Crystal structure of Sr-rich tsepinite
;
_journal_name_full 'Doklady Akademii Nauk SSSR'
_journal_page_first 784
_journal_page_last 787
_journal_volume 393
_journal_year 2003
_chemical_formula_sum 'Ba0.14 Ca0.2 H19.34 K0.42 Na0.2 Nb1.2 O32.02 Si8 Sr0.64 Ti2.8'
_chemical_name_mineral Tsepinite-K
_space_group_IT_number 8
_symmetry_space_group_name_Hall 'C -2y'
_symmetry_space_group_name_H-M 'C 1 m 1'
_cell_angle_alpha 90
_cell_angle_beta 117.28
_cell_angle_gamma 90
_cell_length_a 14.490
_cell_length_b 14.23
_cell_length_c 7.881
_cell_formula_units_Z 2
_cell_volume 1444.267
_cod_original_formula_sum 'K.42 Na.2 Ca.2 (Ti2.8 Nb1.2) Sr.64 Si8 O32.02 Ba.14 H19.34'
_cod_database_code 9009561

loop_
_symmetry_equiv_pos_as_xyz
x,y,z
1/2+x,1/2+y,z
x,-y,z
1/2+x,1/2-y,z

loop_
_atom_site_type_symbol
_atom_site_label
_atom_site_fract_x
_atom_site_fract_y
_atom_site_fract_z
_atom_site_occupancy
_atom_site_U_iso_or_equiv
_atom_site_attached_hydrogens
K K 0.49900 0.19100 -0.00600 0.21000 0.03300 0
Na Na 0.45200 0.14100 0.82500 0.10000 0.01400 0
Ca Ca 0.45200 0.14100 0.82500 0.10000 0.01400 0
Ti Ti1 0.00000 0.24060 0.50000 0.70000 0.02490 0
Nb Nb1 0.00000 0.24060 0.50000 0.30000 0.02490 0
Ti Ti2 0.24270 0.24770 0.48250 0.70000 0.02960 0
Nb Nb2 0.24270 0.24770 0.48250 0.30000 0.02960 0
Sr Sr1 0.00060 0.00000 0.47300 0.20000 0.01800 0
Sr Sr2 0.24600 0.00000 0.48600 0.14000 0.02700 0
Sr Sr3 0.92060 0.24010 -0.00400 0.15000 0.03800 0
Si Si1 0.19910 0.10980 0.78330 1.00000 0.01000 0
Si Si2 0.79790 0.11050 0.19780 1.00000 0.02500 0
Si Si3 0.30850 0.10880 0.22110 1.00000 0.01900 0
Si Si4 0.68460 0.11100 0.74670 1.00000 0.01400 0
O O1 0.24400 0.12860 0.00800 1.00000 0.03700 0
O O2 0.76100 0.13200 0.98100 1.00000 0.05800 0
O O3 0.26660 0.16040 0.70000 1.00000 0.02900 0
O O4 0.72630 0.17410 0.27300 1.00000 0.03900 0
O O5 0.09930 0.23980 0.38900 1.00000 0.00800 0
O O6 0.90400 0.23600 0.59300 1.00000 0.06100 0
O O7 0.19800 0.00000 0.74200 1.00000 0.08700 0
O O8 0.77600 0.00000 0.21900 1.00000 0.02800 0
O O9 0.42330 0.15800 0.30500 1.00000 0.05100 0
O O10 0.58320 0.17560 0.69100 1.00000 0.02800 0
O O11 0.25100 0.13200 0.34200 1.00000 0.05200 0
O O12 0.74990 0.14630 0.64600 1.00000 0.03000 0
O O13 0.32200 0.00000 0.25000 1.00000 0.12000 0
O O14 0.65450 0.00000 0.72800 1.00000 0.01200 0
O O15 0.08490 0.13080 0.66100 1.00000 0.01800 0
O O16 0.92040 0.14800 0.30900 1.00000 0.06600 0
Ba Ba1 0.44200 0.00000 0.69600 0.04000 0.07500 0
O Wat1 0.44200 0.00000 0.69600 0.34000 0.07500 2
Ba Ba2 0.58600 0.00000 0.26800 0.03000 0.05500 0
O Wat2 0.58600 0.00000 0.26800 0.11000 0.05500 2
Ba Ba3 0.91600 0.00000 0.66600 0.07000 0.04900 0
O Wat3 0.91600 0.00000 0.66600 0.31000 0.04900 2
O Wat4 0.11200 0.00000 0.31100 0.38000 0.05900 2
O Wat5 0.54600 0.09000 0.14900 0.36000 0.04400 2
O Wat6 0.00100 0.16200 0.01200 0.40000 0.06100 2
O Wat7 0.48000 0.15500 0.97300 0.20000 0.04000 2
O Wat8 0.47500 0.04100 0.77800 0.11000 0.04800 2
O Wat9 0.97900 0.08900 0.86000 0.22000 0.03100 2
O Wat10 0.58800 0.26500 0.99000 0.15000 0.02500 2
